data_7029878
loop_
_publ_author_name
'Becica, Joseph'
'Jackson, Andrew B.'
'Dougherty, William G.'
'Kassel, W. Scott'
'West, Nathan M.'

_publ_section_title
;
 Bis-tropolonate complexes of tungsten: scaffolds for selective side-on
 binding of nitriles, imines and ketones.
;
_journal_issue 23
_journal_name_full 'Dalton transactions (Cambridge, England : 2003)'
_journal_page_first 8738
_journal_page_last 8748
_journal_paper_doi 10.1039/c4dt00734d
_journal_volume 43
_journal_year 2014
_chemical_formula_sum 'C48.5 H37 Cl O10 W2'
_chemical_formula_weight 1182.93
_chemical_name_common (trop)2W(CO)(PhCCMe)
_chemical_name_systematic
; 
 ? 
;
_space_group_IT_number 14
_symmetry_cell_setting monoclinic
_symmetry_space_group_name_Hall '-P 2yn'
_symmetry_space_group_name_H-M 'P 1 21/n 1'
_atom_sites_solution_hydrogens geom
_atom_sites_solution_primary direct
_atom_sites_solution_secondary difmap
_audit_creation_method SHELXL-97
_cell_angle_alpha 90.00
_cell_angle_beta 99.116(2)
_cell_angle_gamma 90.00
_cell_formula_units_Z 4
_cell_length_a 10.6825(6)
_cell_length_b 24.7828(12)
_cell_length_c 15.8496(9)
_cell_measurement_reflns_used 9834
_cell_measurement_temperature 100(2)
_cell_measurement_theta_max 32.91
_cell_measurement_theta_min 2.30
_cell_volume 4143.1(4)
_computing_cell_refinement 'Bruker SAINT'
_computing_data_collection 'Bruker APEX2'
_computing_data_reduction 'Bruker SAINT'
_computing_molecular_graphics 'Bruker SHELXTL'
_computing_publication_material 'Bruker SHELXTL'
_computing_structure_refinement 'SHELXL-97 (Sheldrick, 2008)'
_computing_structure_solution 'SHELXS-97 (Sheldrick, 2008)'
_diffrn_ambient_temperature 100(2)
_diffrn_measured_fraction_theta_full 0.999
_diffrn_measured_fraction_theta_max 0.999
_diffrn_measurement_device_type 'Bruker APEX-II CCD'
_diffrn_measurement_method '\f and \w scans'
_diffrn_radiation_monochromator graphite
_diffrn_radiation_source 'fine-focus sealed tube'
_diffrn_radiation_type MoK\a
_diffrn_radiation_wavelength 0.71073
_diffrn_reflns_av_R_equivalents 0.0403
_diffrn_reflns_av_sigmaI/netI 0.0487
_diffrn_reflns_limit_h_max 15
_diffrn_reflns_limit_h_min -16
_diffrn_reflns_limit_k_max 38
_diffrn_reflns_limit_k_min -35
_diffrn_reflns_limit_l_max 24
_diffrn_reflns_limit_l_min -24
_diffrn_reflns_number 77304
_diffrn_reflns_theta_full 33.15
_diffrn_reflns_theta_max 33.15
_diffrn_reflns_theta_min 1.54
_exptl_absorpt_coefficient_mu 5.675
_exptl_absorpt_correction_T_max 0.8482
_exptl_absorpt_correction_T_min 0.4637
_exptl_absorpt_correction_type multi-scan
_exptl_absorpt_process_details SADABS
_exptl_crystal_colour purple
_exptl_crystal_density_diffrn 1.896
_exptl_crystal_density_method 'not measured'
_exptl_crystal_description blade
_exptl_crystal_F_000 2292
_exptl_crystal_size_max 0.16
_exptl_crystal_size_mid 0.10
_exptl_crystal_size_min 0.03
_refine_diff_density_max 1.798
_refine_diff_density_min -1.080
_refine_diff_density_rms 0.158
_refine_ls_extinction_method none
_refine_ls_goodness_of_fit_ref 1.007
_refine_ls_hydrogen_treatment constr
_refine_ls_matrix_type full
_refine_ls_number_parameters 570
_refine_ls_number_reflns 15805
_refine_ls_number_restraints 1
_refine_ls_restrained_S_all 1.007
_refine_ls_R_factor_all 0.0536
_refine_ls_R_factor_gt 0.0307
_refine_ls_shift/su_max 0.002
_refine_ls_shift/su_mean 0.000
_refine_ls_structure_factor_coef Fsqd
_refine_ls_weighting_details 'calc w=1/[\s^2^(Fo^2^)+(0.0212P)^2^+2.3647P] where P=(Fo^2^+2Fc^2^)/3'
_refine_ls_weighting_scheme calc
_refine_ls_wR_factor_gt 0.0526
_refine_ls_wR_factor_ref 0.0579
_reflns_number_gt 12030
_reflns_number_total 15805
_reflns_threshold_expression >2sigma(I)
_cod_data_source_file c4dt00734d1.cif
_cod_data_source_block 2b
_cod_depositor_comments
;
The following automatic conversions were performed:

'_symmetry_cell_setting' value 'Monoclinic' changed to 'monoclinic'
according to
/usr/data/users/saulius/crontab/automatic-downloads/rss-feeds/RSC/lib/dictionaries/cif_core.dic
dictionary named 'cif_core.dic' version 2.4.2 from 2011-04-26.

Automatic conversion script
Id: cif_fix_values 2281 2013-09-26 08:29:07Z andrius 

 Adding full bibliography for 7029877--7029879.cif.
;
_cod_original_sg_symbol_H-M P2(1)/n
_cod_original_formula_sum 'C48.50 H37 Cl O10 W2'
_cod_database_code 7029878

loop_
_symmetry_equiv_pos_as_xyz
'x, y, z'
'-x+1/2, y+1/2, -z+1/2'
'-x, -y, -z'
'x-1/2, -y-1/2, z-1/2'

loop_
_atom_site_label
_atom_site_type_symbol
_atom_site_fract_x
_atom_site_fract_y
_atom_site_fract_z
_atom_site_U_iso_or_equiv
_atom_site_adp_type
_atom_site_occupancy
_atom_site_symmetry_multiplicity
_atom_site_calc_flag
_atom_site_refinement_flags
_atom_site_disorder_assembly
_atom_site_disorder_group
W1 W 0.277355(10) 0.730892(4) 0.217092(7) 0.01561(3) Uani 1 1 d . . .
W2 W 0.907653(10) 0.970014(4) 0.293420(7) 0.01624(3) Uani 1 1 d . . .
O1 O 0.33416(18) 0.73667(7) 0.35386(12) 0.0193(4) Uani 1 1 d . . .
O2 O 0.39794(17) 0.66698(7) 0.25303(11) 0.0173(4) Uani 1 1 d . . .
O3 O 0.13540(17) 0.78235(7) 0.23632(12) 0.0175(4) Uani 1 1 d . . .
O4 O 0.13679(17) 0.68021(7) 0.26070(11) 0.0167(4) Uani 1 1 d . . .
O5 O 0.4882(2) 0.81549(8) 0.20590(14) 0.0304(5) Uani 1 1 d . . .
O6 O 0.89631(18) 0.99003(7) 0.15982(11) 0.0193(4) Uani 1 1 d . . .
O7 O 0.78722(17) 0.91386(7) 0.22491(11) 0.0183(4) Uani 1 1 d . . .
O8 O 1.05744(18) 1.02168(7) 0.30338(12) 0.0188(4) Uani 1 1 d . . .
O9 O 1.05793(17) 0.92336(7) 0.25338(11) 0.0175(4) Uani 1 1 d . . .
O10 O 0.7081(2) 1.05986(8) 0.30418(14) 0.0299(5) Uani 1 1 d . . .
C1 C 0.4170(2) 0.70246(10) 0.38989(17) 0.0161(5) Uani 1 1 d . . .
C2 C 0.4532(2) 0.66154(10) 0.33143(16) 0.0150(5) Uani 1 1 d . . .
C3 C 0.5373(3) 0.61908(10) 0.35161(17) 0.0181(5) Uani 1 1 d . . .
H3A H 0.5479 0.5961 0.3053 0.022 Uiso 1 1 calc R . .
C4 C 0.6082(3) 0.60536(11) 0.42983(18) 0.0227(6) Uani 1 1 d . . .
H4A H 0.6617 0.5749 0.4285 0.027 Uiso 1 1 calc R . .
C5 C 0.6131(3) 0.62882(12) 0.50857(19) 0.0268(7) Uani 1 1 d . . .
H5A H 0.6684 0.6124 0.5542 0.032 Uiso 1 1 calc R . .
C6 C 0.5466(3) 0.67389(12) 0.52941(18) 0.0260(7) Uani 1 1 d . . .
H6A H 0.5615 0.6838 0.5881 0.031 Uiso 1 1 calc R . .
C7 C 0.4626(3) 0.70622(11) 0.47764(17) 0.0206(6) Uani 1 1 d . . .
H7A H 0.4303 0.7358 0.5057 0.025 Uiso 1 1 calc R . .
C8 C 0.0288(3) 0.76148(10) 0.25440(16) 0.0162(5) Uani 1 1 d . . .
C9 C 0.0325(3) 0.70354(10) 0.26938(16) 0.0155(5) Uani 1 1 d . . .
C10 C -0.0680(3) 0.67212(11) 0.29036(17) 0.0206(6) Uani 1 1 d . . .
H10A H -0.0490 0.6349 0.2992 0.025 Uiso 1 1 calc R . .
C11 C -0.1887(3) 0.68649(11) 0.30011(18) 0.0224(6) Uani 1 1 d . . .
H11A H -0.2408 0.6575 0.3131 0.027 Uiso 1 1 calc R . .
C12 C -0.2473(3) 0.73706(11) 0.29397(18) 0.0214(6) Uani 1 1 d . . .
H12A H -0.3329 0.7383 0.3035 0.026 Uiso 1 1 calc R . .
C13 C -0.1936(3) 0.78549(11) 0.27543(18) 0.0212(6) Uani 1 1 d . . .
H13A H -0.2471 0.8161 0.2750 0.025 Uiso 1 1 calc R . .
C14 C -0.0726(3) 0.79595(11) 0.25725(17) 0.0188(6) Uani 1 1 d . . .
H14A H -0.0570 0.8326 0.2448 0.023 Uiso 1 1 calc R . .
C15 C 0.3666(3) 0.76879(13) 0.02686(19) 0.0288(7) Uani 1 1 d . . .
H15A H 0.3024 0.7798 -0.0212 0.043 Uiso 1 1 calc R . .
H15B H 0.4271 0.7442 0.0064 0.043 Uiso 1 1 calc R . .
H15C H 0.4116 0.8008 0.0523 0.043 Uiso 1 1 calc R . .
C16 C 0.3038(3) 0.74087(11) 0.09234(18) 0.0223(6) Uani 1 1 d . . .
C17 C 0.2179(3) 0.70349(11) 0.09776(17) 0.0178(5) Uani 1 1 d . . .
C18 C 0.1367(3) 0.66636(11) 0.04144(17) 0.0208(6) Uani 1 1 d . . .
C19 C 0.0290(3) 0.64394(12) 0.06673(19) 0.0270(7) Uani 1 1 d . . .
H19A H 0.0087 0.6523 0.1215 0.032 Uiso 1 1 calc R . .
C20 C -0.0489(3) 0.60946(13) 0.0129(2) 0.0322(7) Uani 1 1 d . . .
H20A H -0.1226 0.5946 0.0304 0.039 Uiso 1 1 calc R . .
C21 C -0.0187(3) 0.59692(13) -0.0662(2) 0.0335(8) Uani 1 1 d . . .
H21A H -0.0709 0.5728 -0.1028 0.040 Uiso 1 1 calc R . .
C22 C 0.0881(3) 0.61945(14) -0.0926(2) 0.0357(8) Uani 1 1 d . . .
H22A H 0.1080 0.6111 -0.1475 0.043 Uiso 1 1 calc R . .
C23 C 0.1650(3) 0.65389(12) -0.03896(19) 0.0282(7) Uani 1 1 d . . .
H23A H 0.2378 0.6692 -0.0571 0.034 Uiso 1 1 calc R . .
C24 C 0.4081(3) 0.78370(11) 0.21064(18) 0.0223(6) Uani 1 1 d . . .
C25 C 0.8387(3) 0.95600(10) 0.10472(17) 0.0172(5) Uani 1 1 d . . .
C26 C 0.7747(2) 0.91246(10) 0.14213(17) 0.0168(5) Uani 1 1 d . . .
C27 C 0.7021(3) 0.87096(11) 0.09779(18) 0.0220(6) Uani 1 1 d . . .
H27A H 0.6647 0.8465 0.1327 0.026 Uiso 1 1 calc R . .
C28 C 0.6768(3) 0.86036(12) 0.01084(19) 0.0250(6) Uani 1 1 d . . .
H28A H 0.6258 0.8294 -0.0046 0.030 Uiso 1 1 calc R . .
C29 C 0.7144(3) 0.88788(12) -0.05677(19) 0.0253(6) Uani 1 1 d . . .
H29A H 0.6861 0.8736 -0.1121 0.030 Uiso 1 1 calc R . .
C30 C 0.7884(3) 0.93383(12) -0.05300(18) 0.0244(6) Uani 1 1 d . . .
H30A H 0.8045 0.9470 -0.1066 0.029 Uiso 1 1 calc R . .
C31 C 0.8426(3) 0.96346(11) 0.01757(18) 0.0208(6) Uani 1 1 d . . .
H31A H 0.8903 0.9939 0.0047 0.025 Uiso 1 1 calc R . .
C32 C 1.1645(3) 1.00435(10) 0.28268(16) 0.0169(5) Uani 1 1 d . . .
C33 C 1.1628(3) 0.94853(10) 0.25323(16) 0.0169(5) Uani 1 1 d . . .
C34 C 1.2651(3) 0.92108(12) 0.22682(16) 0.0213(6) Uani 1 1 d . . .
H34A H 1.2484 0.8845 0.2111 0.026 Uiso 1 1 calc R . .
C35 C 1.3848(3) 0.93841(12) 0.22003(18) 0.0241(6) Uani 1 1 d . . .
H35A H 1.4364 0.9128 0.1972 0.029 Uiso 1 1 calc R . .
C36 C 1.4422(3) 0.98817(12) 0.2418(2) 0.0283(7) Uani 1 1 d . . .
H36A H 1.5280 0.9917 0.2337 0.034 Uiso 1 1 calc R . .
C37 C 1.3886(3) 1.03249(12) 0.27343(19) 0.0261(7) Uani 1 1 d . . .
H37A H 1.4436 1.0626 0.2853 0.031 Uiso 1 1 calc R . .
C38 C 1.2662(3) 1.04023(11) 0.29095(17) 0.0222(6) Uani 1 1 d . . .
H38A H 1.2495 1.0751 0.3116 0.027 Uiso 1 1 calc R . .
C39 C 0.7798(3) 0.99111(12) 0.47576(19) 0.0273(7) Uani 1 1 d . . .
H39A H 0.7622 0.9629 0.5157 0.041 Uiso 1 1 calc R . .
H39B H 0.6996 1.0053 0.4452 0.041 Uiso 1 1 calc R . .
H39C H 0.8277 1.0204 0.5075 0.041 Uiso 1 1 calc R . .
C40 C 0.8555(3) 0.96782(11) 0.41325(17) 0.0204(6) Uani 1 1 d . . .
C41 C 0.9403(3) 0.93034(11) 0.40609(16) 0.0178(5) Uani 1 1 d . . .
C42 C 1.0133(3) 0.88885(10) 0.45925(17) 0.0168(5) Uani 1 1 d . . .
C43 C 1.0973(3) 0.85520(10) 0.42552(17) 0.0186(5) Uani 1 1 d . . .
H43A H 1.1066 0.8586 0.3671 0.022 Uiso 1 1 calc R . .
C44 C 1.1678(3) 0.81656(12) 0.47627(18) 0.0233(6) Uani 1 1 d . . .
H44A H 1.2234 0.7933 0.4521 0.028 Uiso 1 1 calc R . .
C45 C 1.1570(3) 0.81197(12) 0.56153(19) 0.0260(6) Uani 1 1 d . . .
H45A H 1.2058 0.7859 0.5964 0.031 Uiso 1 1 calc R . .
C46 C 1.0746(3) 0.84568(12) 0.59625(18) 0.0241(6) Uani 1 1 d . . .
H46A H 1.0672 0.8427 0.6550 0.029 Uiso 1 1 calc R . .
C47 C 1.0032(3) 0.88360(11) 0.54550(17) 0.0210(6) Uani 1 1 d . . .
H47A H 0.9466 0.9063 0.5697 0.025 Uiso 1 1 calc R . .
C48 C 0.7810(3) 1.02530(11) 0.29957(18) 0.0225(6) Uani 1 1 d . . .
C49 C 0.5117(7) 1.0113(3) -0.0201(4) 0.0417(19) Uani 0.50 1 d PD A -1
H49A H 0.4528 1.0380 -0.0514 0.050 Uiso 0.50 1 calc PR A -1
H49B H 0.5779 1.0032 -0.0555 0.050 Uiso 0.50 1 calc PR A -1
Cl1 Cl 0.58323(17) 1.03941(8) 0.07698(14) 0.0440(4) Uani 0.50 1 d PD A -1
Cl2 Cl 0.4284(2) 0.95226(9) -0.0058(2) 0.0652(7) Uani 0.50 1 d PD A -1

loop_
_atom_site_aniso_label
_atom_site_aniso_U_11
_atom_site_aniso_U_22
_atom_site_aniso_U_33
_atom_site_aniso_U_23
_atom_site_aniso_U_13
_atom_site_aniso_U_12
W1 0.01549(5) 0.01563(5) 0.01586(5) 0.00199(4) 0.00291(4) 0.00140(4)
W2 0.01895(6) 0.01424(5) 0.01480(5) -0.00091(4) 0.00044(4) -0.00061(4)
O1 0.0194(10) 0.0196(9) 0.0190(10) -0.0030(8) 0.0030(8) 0.0038(8)
O2 0.0185(10) 0.0189(9) 0.0145(9) -0.0001(7) 0.0031(7) 0.0027(7)
O3 0.0173(10) 0.0143(8) 0.0218(10) 0.0015(7) 0.0059(8) 0.0004(7)
O4 0.0190(10) 0.0148(9) 0.0169(9) 0.0029(7) 0.0043(8) 0.0016(7)
O5 0.0223(12) 0.0296(11) 0.0402(13) 0.0014(10) 0.0079(10) -0.0039(9)
O6 0.0235(11) 0.0159(9) 0.0168(9) 0.0014(7) -0.0016(8) -0.0049(8)
O7 0.0216(10) 0.0175(9) 0.0157(9) -0.0015(7) 0.0023(8) -0.0021(8)
O8 0.0219(11) 0.0156(9) 0.0179(9) -0.0017(7) -0.0001(8) -0.0032(7)
O9 0.0191(10) 0.0171(9) 0.0162(9) -0.0013(7) 0.0021(8) -0.0014(8)
O10 0.0256(12) 0.0239(11) 0.0383(13) -0.0009(9) -0.0004(10) 0.0070(9)
C1 0.0131(13) 0.0183(12) 0.0175(13) -0.0024(10) 0.0040(10) -0.0021(10)
C2 0.0128(13) 0.0175(12) 0.0145(12) -0.0006(10) 0.0015(10) -0.0030(10)
C3 0.0188(14) 0.0159(12) 0.0196(13) -0.0002(10) 0.0032(11) -0.0006(10)
C4 0.0214(15) 0.0187(13) 0.0262(15) 0.0031(12) -0.0013(12) -0.0003(11)
C5 0.0285(17) 0.0280(15) 0.0201(14) 0.0041(12) -0.0084(12) -0.0024(13)
C6 0.0276(17) 0.0315(16) 0.0170(14) -0.0015(12) -0.0027(12) -0.0082(13)
C7 0.0210(15) 0.0221(13) 0.0186(14) -0.0069(11) 0.0026(11) -0.0025(11)
C8 0.0164(13) 0.0196(13) 0.0121(12) -0.0006(10) 0.0012(10) -0.0013(10)
C9 0.0201(14) 0.0154(12) 0.0104(11) 0.0014(10) 0.0005(10) 0.0007(10)
C10 0.0235(15) 0.0173(13) 0.0216(14) 0.0006(11) 0.0051(12) -0.0024(11)
C11 0.0213(15) 0.0232(14) 0.0239(15) 0.0000(12) 0.0072(12) -0.0048(12)
C12 0.0159(14) 0.0271(15) 0.0216(14) 0.0007(12) 0.0040(11) -0.0026(11)
C13 0.0203(15) 0.0221(14) 0.0212(14) 0.0000(11) 0.0038(11) 0.0040(11)
C14 0.0209(15) 0.0156(12) 0.0194(13) 0.0013(11) 0.0012(11) 0.0010(11)
C15 0.0294(17) 0.0358(17) 0.0225(15) 0.0065(13) 0.0087(13) -0.0010(14)
C16 0.0205(15) 0.0244(14) 0.0216(14) 0.0039(11) 0.0024(12) 0.0040(11)
C17 0.0189(14) 0.0184(13) 0.0161(13) 0.0045(10) 0.0024(11) 0.0030(11)
C18 0.0237(15) 0.0199(13) 0.0184(14) 0.0036(11) 0.0023(11) 0.0036(11)
C19 0.0319(18) 0.0289(16) 0.0215(15) -0.0018(12) 0.0083(13) -0.0044(13)
C20 0.0329(19) 0.0360(18) 0.0269(17) 0.0006(14) 0.0023(14) -0.0100(14)
C21 0.036(2) 0.0373(18) 0.0238(16) -0.0074(14) -0.0047(14) -0.0037(15)
C22 0.042(2) 0.042(2) 0.0225(16) -0.0061(14) 0.0051(15) 0.0035(16)
C23 0.0297(18) 0.0332(17) 0.0228(15) -0.0008(13) 0.0073(13) -0.0011(14)
C24 0.0189(15) 0.0238(14) 0.0239(15) 0.0016(12) 0.0026(12) 0.0051(12)
C25 0.0156(13) 0.0172(12) 0.0178(13) -0.0003(10) 0.0000(10) 0.0034(10)
C26 0.0139(13) 0.0164(12) 0.0200(14) -0.0023(10) 0.0026(10) 0.0018(10)
C27 0.0183(14) 0.0235(14) 0.0242(15) 0.0004(12) 0.0037(12) -0.0033(11)
C28 0.0192(15) 0.0261(15) 0.0282(16) -0.0098(13) -0.0007(12) -0.0009(12)
C29 0.0234(16) 0.0318(16) 0.0192(14) -0.0110(12) -0.0014(12) 0.0045(13)
C30 0.0245(16) 0.0307(15) 0.0183(14) -0.0002(12) 0.0046(12) 0.0088(13)
C31 0.0228(15) 0.0212(13) 0.0193(14) 0.0009(11) 0.0067(11) 0.0022(11)
C32 0.0219(14) 0.0177(12) 0.0103(12) 0.0023(10) 0.0001(10) -0.0018(11)
C33 0.0229(15) 0.0169(12) 0.0094(12) 0.0020(10) -0.0017(10) -0.0016(11)
C34 0.0262(16) 0.0231(14) 0.0144(13) 0.0016(11) 0.0024(11) 0.0013(12)
C35 0.0261(16) 0.0269(15) 0.0199(14) 0.0018(12) 0.0059(12) 0.0002(12)
C36 0.0266(17) 0.0294(16) 0.0288(16) 0.0005(13) 0.0039(13) -0.0054(13)
C37 0.0268(17) 0.0262(15) 0.0246(15) 0.0036(12) 0.0022(12) -0.0097(13)
C38 0.0310(17) 0.0170(13) 0.0173(13) 0.0001(11) -0.0002(12) -0.0042(12)
C39 0.0306(17) 0.0262(15) 0.0266(16) -0.0054(13) 0.0093(13) 0.0067(13)
C40 0.0238(15) 0.0207(13) 0.0162(13) -0.0034(11) 0.0016(11) -0.0038(11)
C41 0.0202(14) 0.0181(12) 0.0145(12) -0.0025(10) 0.0011(10) -0.0040(11)
C42 0.0183(14) 0.0160(12) 0.0154(13) -0.0022(10) 0.0003(10) -0.0010(10)
C43 0.0219(15) 0.0183(13) 0.0151(13) -0.0016(10) 0.0012(11) -0.0003(11)
C44 0.0244(16) 0.0267(15) 0.0199(14) 0.0020(12) 0.0068(12) 0.0057(12)
C45 0.0276(17) 0.0290(15) 0.0208(15) 0.0043(12) 0.0018(12) 0.0020(13)
C46 0.0273(16) 0.0290(15) 0.0160(13) 0.0020(12) 0.0029(12) -0.0008(13)
C47 0.0211(15) 0.0252(14) 0.0178(13) -0.0037(11) 0.0061(11) -0.0015(11)
C48 0.0206(15) 0.0231(14) 0.0220(14) 0.0027(12) -0.0022(12) -0.0057(12)
C49 0.036(4) 0.053(6) 0.037(5) 0.005(4) 0.008(4) 0.011(4)
Cl1 0.0312(10) 0.0553(12) 0.0457(11) -0.0056(9) 0.0066(8) 0.0111(8)
Cl2 0.0393(12) 0.0498(13) 0.103(2) -0.0147(14) 0.0012(13) 0.0119(10)

loop_
_atom_type_symbol
_atom_type_description
_atom_type_scat_dispersion_real
_atom_type_scat_dispersion_imag
_atom_type_scat_source
C C 0.0033 0.0016 'International Tables Vol C Tables 4.2.6.8 and 6.1.1.4'
H H 0.0000 0.0000 'International Tables Vol C Tables 4.2.6.8 and 6.1.1.4'
O O 0.0106 0.0060 'International Tables Vol C Tables 4.2.6.8 and 6.1.1.4'
W W -0.8490 6.8722 'International Tables Vol C Tables 4.2.6.8 and 6.1.1.4'
Cl Cl 0.1484 0.1585 'International Tables Vol C Tables 4.2.6.8 and 6.1.1.4'

loop_
_geom_angle_atom_site_label_1
_geom_angle_atom_site_label_2
_geom_angle_atom_site_label_3
_geom_angle
C24 W1 C17 107.58(12)
C24 W1 O3 98.37(10)
C17 W1 O3 102.69(9)
C24 W1 C16 69.89(12)
C17 W1 C16 37.71(11)
O3 W1 C16 106.69(9)
C24 W1 O2 96.30(10)
C17 W1 O2 95.19(9)
O3 W1 O2 152.16(7)
C16 W1 O2 100.53(9)
C24 W1 O4 163.81(10)
C17 W1 O4 88.44(9)
O3 W1 O4 75.17(7)
C16 W1 O4 126.01(9)
O2 W1 O4 84.28(7)
C24 W1 O1 85.27(10)
C17 W1 O1 163.81(9)
O3 W1 O1 84.61(7)
C16 W1 O1 153.76(10)
O2 W1 O1 73.15(7)
O4 W1 O1 79.39(7)
C48 W2 C41 108.87(12)
C48 W2 O8 95.62(10)
C41 W2 O8 102.37(9)
C48 W2 C40 71.33(12)
C41 W2 C40 37.55(11)
O8 W2 C40 105.59(9)
C48 W2 O7 96.90(10)
C41 W2 O7 98.14(9)
O8 W2 O7 151.00(7)
C40 W2 O7 103.18(9)
C48 W2 O9 162.32(10)
C41 W2 O9 88.11(9)
O8 W2 O9 75.35(7)
C40 W2 O9 125.43(9)
O7 W2 O9 85.14(7)
C48 W2 O6 87.47(10)
C41 W2 O6 162.51(9)
O8 W2 O6 81.54(7)
C40 W2 O6 158.04(10)
O7 W2 O6 73.01(7)
O9 W2 O6 76.29(7)
C1 O1 W1 117.64(16)
C2 O2 W1 120.95(16)
C8 O3 W1 118.28(15)
C9 O4 W1 115.69(15)
C25 O6 W2 117.25(16)
C26 O7 W2 120.12(16)
C32 O8 W2 118.73(16)
C33 O9 W2 115.56(16)
O1 C1 C7 120.1(2)
O1 C1 C2 113.9(2)
C7 C1 C2 126.0(2)
O2 C2 C3 118.7(2)
O2 C2 C1 114.1(2)
C3 C2 C1 127.2(2)
C2 C3 C4 129.3(3)
C5 C4 C3 130.3(3)
C4 C5 C6 127.5(3)
C7 C6 C5 129.5(3)
C6 C7 C1 130.2(3)
O3 C8 C14 118.0(2)
O3 C8 C9 114.8(2)
C14 C8 C9 127.2(2)
O4 C9 C10 119.0(2)
O4 C9 C8 115.4(2)
C10 C9 C8 125.6(2)
C11 C10 C9 130.5(3)
C10 C11 C12 130.1(3)
C13 C12 C11 126.7(3)
C12 C13 C14 129.5(3)
C8 C14 C13 130.4(3)
C17 C16 C15 140.0(3)
C17 C16 W1 69.46(17)
C15 C16 W1 150.5(2)
C16 C17 C18 138.9(3)
C16 C17 W1 72.83(17)
C18 C17 W1 148.3(2)
C23 C18 C19 119.0(3)
C23 C18 C17 120.3(3)
C19 C18 C17 120.7(3)
C20 C19 C18 120.7(3)
C21 C20 C19 119.6(3)
C20 C21 C22 120.3(3)
C23 C22 C21 119.9(3)
C22 C23 C18 120.5(3)
O5 C24 W1 179.2(3)
O6 C25 C31 119.6(2)
O6 C25 C26 114.3(2)
C31 C25 C26 126.1(2)
O7 C26 C27 119.0(2)
O7 C26 C25 114.4(2)
C27 C26 C25 126.6(2)
C28 C27 C26 129.8(3)
C29 C28 C27 129.9(3)
C28 C29 C30 127.4(3)
C29 C30 C31 129.4(3)
C30 C31 C25 130.7(3)
O8 C32 C38 117.7(2)
O8 C32 C33 115.1(2)
C38 C32 C33 127.2(3)
O9 C33 C34 119.0(2)
O9 C33 C32 115.3(2)
C34 C33 C32 125.7(3)
C35 C34 C33 130.6(3)
C34 C35 C36 129.5(3)
C37 C36 C35 127.3(3)
C36 C37 C38 130.0(3)
C37 C38 C32 129.5(3)
C41 C40 C39 141.7(3)
C41 C40 W2 69.45(17)
C39 C40 W2 148.8(2)
C40 C41 C42 138.9(3)
C40 C41 W2 73.00(17)
C42 C41 W2 147.9(2)
C43 C42 C47 118.4(2)
C43 C42 C41 120.9(2)
C47 C42 C41 120.6(2)
C42 C43 C44 120.8(3)
C45 C44 C43 120.1(3)
C44 C45 C46 119.7(3)
C47 C46 C45 120.2(3)
C46 C47 C42 120.8(3)
O10 C48 W2 177.6(2)
Cl2 C49 Cl1 112.3(4)

loop_
_geom_bond_atom_site_label_1
_geom_bond_atom_site_label_2
_geom_bond_distance
W1 C24 1.929(3)
W1 C17 2.015(3)
W1 O3 2.0408(18)
W1 C16 2.056(3)
W1 O2 2.0640(18)
W1 O4 2.1538(18)
W1 O1 2.1613(18)
W2 C48 1.939(3)
W2 C41 2.020(3)
W2 O8 2.0358(18)
W2 C40 2.063(3)
W2 O7 2.0804(18)
W2 O9 2.1539(18)
W2 O6 2.1595(18)
O1 C1 1.291(3)
O2 C2 1.295(3)
O3 C8 1.323(3)
O4 C9 1.282(3)
O5 C24 1.174(3)
O6 C25 1.297(3)
O7 C26 1.298(3)
O8 C32 1.311(3)
O9 C33 1.282(3)
O10 C48 1.167(3)
C1 C7 1.402(4)
C1 C2 1.466(4)
C2 C3 1.387(4)
C3 C4 1.389(4)
C4 C5 1.370(4)
C5 C6 1.391(4)
C6 C7 1.374(4)
C8 C14 1.385(4)
C8 C9 1.455(4)
C9 C10 1.408(4)
C10 C11 1.370(4)
C11 C12 1.397(4)
C12 C13 1.382(4)
C13 C14 1.393(4)
C15 C16 1.492(4)
C16 C17 1.316(4)
C17 C18 1.467(4)
C18 C23 1.390(4)
C18 C19 1.392(4)
C19 C20 1.388(4)
C20 C21 1.378(4)
C21 C22 1.394(5)
C22 C23 1.380(4)
C25 C31 1.401(4)
C25 C26 1.454(4)
C26 C27 1.407(4)
C27 C28 1.387(4)
C28 C29 1.382(4)
C29 C30 1.383(4)
C30 C31 1.386(4)
C32 C38 1.394(4)
C32 C33 1.459(4)
C33 C34 1.406(4)
C34 C35 1.369(4)
C35 C36 1.396(4)
C36 C37 1.370(4)
C37 C38 1.393(4)
C39 C40 1.491(4)
C40 C41 1.315(4)
C41 C42 1.472(4)
C42 C43 1.392(4)
C42 C47 1.394(4)
C43 C44 1.393(4)
C44 C45 1.379(4)
C45 C46 1.389(4)
C46 C47 1.385(4)
C49 Cl2 1.745(7)
C49 Cl1 1.751(7)
